data_4109120
loop_
_publ_author_name
'Masaki Kawano'
'Katsuyuki Hirai'
'Hideo Tomioka'
'Yuji Ohashi'

_publ_contact_author 'Masaki Kawano'
_publ_contact_author_email mkawano@chem.titech.ac.jp
_publ_section_title
;
 Structure Determination of Triplet Diphenylcarbenes by in Situ X-ray
 Crystallographic Analysis
;
_journal_name_full 'Journal of the American Chemical Society'
_journal_page_first 2383
_journal_page_last 2391
_journal_paper_doi 10.1021/ja067306b
_journal_volume 129
_journal_year 2007
_chemical_formula_sum 'C15 H10 Br4 N2'
_chemical_formula_weight 537.89
_chemical_name_systematic
; 
 ? 
;
_space_group_IT_number 2
_symmetry_cell_setting triclinic
_symmetry_space_group_name_Hall '-P 1'
_symmetry_space_group_name_H-M 'P -1'
_atom_sites_solution_hydrogens geom
_atom_sites_solution_primary direct
_atom_sites_solution_secondary difmap
_audit_creation_method SHELXL-97
_cell_angle_alpha 78.629(1)
_cell_angle_beta 82.928(1)
_cell_angle_gamma 71.105(1)
_cell_formula_units_Z 2
_cell_length_a 8.3253(3)
_cell_length_b 8.5901(3)
_cell_length_c 12.3494(4)
_cell_measurement_reflns_used 8192
_cell_measurement_temperature 80(2)
_cell_measurement_theta_max 25
_cell_measurement_theta_min 2
_cell_volume 817.50(5)
_computing_cell_refinement 'Siemens SMART'
_computing_data_collection 'Siemens SMART'
_computing_data_reduction 'Siemens SAINT & SADABS'
_computing_molecular_graphics 'Siemens XP'
_computing_publication_material 'Siemens SHELXTL'
_computing_structure_refinement 'SHELXL-97 (Sheldrick, 1997)'
_computing_structure_solution 'SHELXS-97 (Sheldrick, 1990)'
_diffrn_ambient_temperature 80(2)
_diffrn_measured_fraction_theta_full 0.941
_diffrn_measured_fraction_theta_max 0.941
_diffrn_measurement_device_type 'Siemens SMART CCD area detector system'
_diffrn_measurement_method 'omega scan'
_diffrn_radiation_monochromator graphite
_diffrn_radiation_source 'rotating anode'
_diffrn_radiation_type MoK\a
_diffrn_radiation_wavelength 0.71073
_diffrn_reflns_av_R_equivalents 0.0498
_diffrn_reflns_av_sigmaI/netI 0.0516
_diffrn_reflns_limit_h_max 15
_diffrn_reflns_limit_h_min -15
_diffrn_reflns_limit_k_max 16
_diffrn_reflns_limit_k_min -16
_diffrn_reflns_limit_l_max 23
_diffrn_reflns_limit_l_min -23
_diffrn_reflns_number 36715
_diffrn_reflns_theta_full 42.62
_diffrn_reflns_theta_max 42.62
_diffrn_reflns_theta_min 1.69
_exptl_absorpt_coefficient_mu 9.839
_exptl_absorpt_correction_T_max 0.3848
_exptl_absorpt_correction_T_min 0.1563
_exptl_absorpt_correction_type multi-scan
_exptl_absorpt_process_details SADABS
_exptl_crystal_colour orange
_exptl_crystal_density_diffrn 2.185
_exptl_crystal_description plate
_exptl_crystal_F_000 508
_exptl_crystal_size_max 0.30
_exptl_crystal_size_mid 0.25
_exptl_crystal_size_min 0.12
_refine_diff_density_max 1.462
_refine_diff_density_min -1.836
_refine_diff_density_rms 0.168
_refine_ls_extinction_method none
_refine_ls_goodness_of_fit_ref 0.973
_refine_ls_hydrogen_treatment ride
_refine_ls_matrix_type full
_refine_ls_number_parameters 190
_refine_ls_number_reflns 11151
_refine_ls_number_restraints 0
_refine_ls_restrained_S_all 0.973
_refine_ls_R_factor_all 0.0542
_refine_ls_R_factor_gt 0.0329
_refine_ls_shift/su_max 0.006
_refine_ls_shift/su_mean 0.000
_refine_ls_structure_factor_coef Fsqd
_refine_ls_weighting_details 'calc w=1/[\s^2^(Fo^2^)+(0.0367P)^2^+0.0000P] where P=(Fo^2^+2Fc^2^)/3'
_refine_ls_weighting_scheme calc
_refine_ls_wR_factor_gt 0.0743
_refine_ls_wR_factor_ref 0.0783
_reflns_number_gt 7951
_reflns_number_total 11151
_reflns_threshold_expression >2sigma(I)
_cod_data_source_file ja067306bsi20061011_075725_3.cif
_cod_data_source_block (PhBr2Me)2CN2_(3)
_cod_database_code 4109120

loop_
_symmetry_equiv_pos_as_xyz
'x, y, z'
'-x, -y, -z'

loop_
_atom_site_label
_atom_site_type_symbol
_atom_site_fract_x
_atom_site_fract_y
_atom_site_fract_z
_atom_site_U_iso_or_equiv
_atom_site_adp_type
_atom_site_occupancy
_atom_site_symmetry_multiplicity
_atom_site_calc_flag
_atom_site_refinement_flags
Br1 Br 0.75500(3) 0.46875(2) 1.073500(14) 0.01991(4) Uani 1 1 d .
Br2 Br 0.64257(2) 1.08660(2) 1.230289(13) 0.01803(4) Uani 1 1 d .
Br3 Br 1.08584(2) 0.59965(2) 1.208528(13) 0.01641(3) Uani 1 1 d .
Br4 Br 0.467285(19) 0.80080(2) 1.478876(13) 0.01599(3) Uani 1 1 d .
N1 N 0.58380(17) 0.60766(17) 1.28323(11) 0.0141(2) Uani 1 1 d .
N2 N 0.4940(2) 0.5290(2) 1.30457(13) 0.0195(3) Uani 1 1 d .
C1 C 0.68835(19) 0.69845(19) 1.25888(12) 0.0127(2) Uani 1 1 d .
C2 C 0.7675(3) 1.0301(2) 0.80325(14) 0.0210(3) Uani 1 1 d .
H2A H 0.7581 1.1470 0.8026 0.032 Uiso 1 1 calc R
H2B H 0.6809 1.0251 0.7582 0.032 Uiso 1 1 calc R
H2C H 0.8808 0.9725 0.7727 0.032 Uiso 1 1 calc R
C3 C 1.0696(2) 0.7536(2) 1.60948(14) 0.0175(3) Uani 1 1 d .
H3A H 0.9919 0.7831 1.6738 0.026 Uiso 1 1 calc R
H3B H 1.1210 0.8425 1.5805 0.026 Uiso 1 1 calc R
H3C H 1.1593 0.6488 1.6316 0.026 Uiso 1 1 calc R
C11 C 0.70136(19) 0.78357(18) 1.14314(12) 0.0127(2) Uani 1 1 d .
C12 C 0.7296(2) 0.70018(19) 1.05170(13) 0.0138(2) Uani 1 1 d .
C13 C 0.7467(2) 0.7794(2) 0.94309(13) 0.0158(3) Uani 1 1 d .
H13A H 0.7624 0.7191 0.8839 0.019 Uiso 1 1 calc R
C14 C 0.7410(2) 0.9468(2) 0.92043(13) 0.0153(3) Uani 1 1 d .
C15 C 0.7129(2) 1.03327(19) 1.00922(13) 0.0154(3) Uani 1 1 d .
H15A H 0.7082 1.1474 0.9959 0.018 Uiso 1 1 calc R
C16 C 0.6916(2) 0.95321(19) 1.11701(13) 0.0144(2) Uani 1 1 d .
C21 C 0.78431(19) 0.70472(18) 1.35023(12) 0.0118(2) Uani 1 1 d .
C22 C 0.96218(19) 0.67262(19) 1.33862(12) 0.0128(2) Uani 1 1 d .
C23 C 1.05434(19) 0.6874(2) 1.42046(13) 0.0140(2) Uani 1 1 d .
H23A H 1.1738 0.6668 1.4082 0.017 Uiso 1 1 calc R
C24 C 0.97224(19) 0.73255(19) 1.52106(13) 0.0135(2) Uani 1 1 d .
C25 C 0.79670(19) 0.75871(19) 1.53676(12) 0.0135(2) Uani 1 1 d .
H25A H 0.7386 0.7846 1.6053 0.016 Uiso 1 1 calc R
C26 C 0.70689(19) 0.74701(19) 1.45244(12) 0.0126(2) Uani 1 1 d .

loop_
_atom_site_aniso_label
_atom_site_aniso_U_11
_atom_site_aniso_U_22
_atom_site_aniso_U_33
_atom_site_aniso_U_23
_atom_site_aniso_U_13
_atom_site_aniso_U_12
Br1 0.03409(9) 0.01156(6) 0.01545(7) -0.00357(5) -0.00284(6) -0.00769(6)
Br2 0.02969(9) 0.01337(6) 0.01367(6) -0.00470(5) -0.00237(6) -0.00844(6)
Br3 0.01558(7) 0.02129(7) 0.01460(7) -0.00836(5) 0.00196(5) -0.00665(5)
Br4 0.01232(6) 0.02162(7) 0.01430(6) -0.00414(5) -0.00044(5) -0.00506(5)
N1 0.0150(5) 0.0144(5) 0.0133(5) -0.0009(4) -0.0040(4) -0.0046(4)
N2 0.0203(6) 0.0205(6) 0.0199(6) 0.0004(5) -0.0052(5) -0.0101(5)
C1 0.0149(6) 0.0130(5) 0.0117(5) -0.0017(4) -0.0023(5) -0.0058(5)
C2 0.0306(9) 0.0206(7) 0.0121(6) -0.0003(5) -0.0013(6) -0.0096(7)
C3 0.0160(6) 0.0244(7) 0.0138(6) -0.0052(5) -0.0016(5) -0.0073(6)
C11 0.0160(6) 0.0114(5) 0.0117(5) -0.0021(4) -0.0026(5) -0.0049(5)
C12 0.0190(6) 0.0114(5) 0.0118(5) -0.0018(4) -0.0027(5) -0.0052(5)
C13 0.0213(7) 0.0148(6) 0.0114(6) -0.0029(5) -0.0021(5) -0.0050(5)
C14 0.0206(7) 0.0147(6) 0.0109(6) -0.0018(5) -0.0019(5) -0.0058(5)
C15 0.0212(7) 0.0128(6) 0.0131(6) -0.0010(5) -0.0018(5) -0.0069(5)
C16 0.0200(7) 0.0128(6) 0.0123(6) -0.0033(5) -0.0019(5) -0.0064(5)
C21 0.0130(5) 0.0120(5) 0.0105(5) -0.0018(4) -0.0019(4) -0.0038(4)
C22 0.0141(6) 0.0141(6) 0.0110(5) -0.0037(4) -0.0001(4) -0.0049(5)
C23 0.0127(6) 0.0166(6) 0.0136(6) -0.0041(5) -0.0009(5) -0.0046(5)
C24 0.0138(6) 0.0153(6) 0.0119(6) -0.0025(5) -0.0023(5) -0.0044(5)
C25 0.0137(6) 0.0157(6) 0.0106(5) -0.0017(5) -0.0018(4) -0.0037(5)
C26 0.0120(5) 0.0151(6) 0.0110(5) -0.0014(4) -0.0015(4) -0.0046(5)

loop_
_atom_type_symbol
_atom_type_description
_atom_type_scat_dispersion_real
_atom_type_scat_dispersion_imag
_atom_type_scat_source
C C 0.0033 0.0016 'International Tables Vol C Tables 4.2.6.8 and 6.1.1.4'
H H 0.0000 0.0000 'International Tables Vol C Tables 4.2.6.8 and 6.1.1.4'
N N 0.0061 0.0033 'International Tables Vol C Tables 4.2.6.8 and 6.1.1.4'
Br Br -0.2901 2.4595 'International Tables Vol C Tables 4.2.6.8 and 6.1.1.4'

loop_
_geom_angle_atom_site_label_1
_geom_angle_atom_site_label_2
_geom_angle_atom_site_label_3
_geom_angle
N2 N1 C1 179.73(19)
N1 C1 C21 116.71(13)
N1 C1 C11 117.71(14)
C21 C1 C11 125.58(13)
C16 C11 C12 115.24(13)
C16 C11 C1 121.98(13)
C12 C11 C1 122.75(13)
C13 C12 C11 122.62(14)
C13 C12 Br1 116.97(11)
C11 C12 Br1 120.36(11)
C12 C13 C14 120.58(14)
C13 C14 C15 118.24(14)
C13 C14 C2 120.48(14)
C15 C14 C2 121.27(14)
C16 C15 C14 120.39(14)
C15 C16 C11 122.89(14)
C15 C16 Br2 116.58(11)
C11 C16 Br2 120.52(11)
C26 C21 C22 115.15(13)
C26 C21 C1 123.32(13)
C22 C21 C1 121.50(13)
C23 C22 C21 122.78(14)
C23 C22 Br3 117.43(11)
C21 C22 Br3 119.76(11)
C22 C23 C24 120.48(14)
C25 C24 C23 118.05(14)
C25 C24 C3 120.82(14)
C23 C24 C3 121.13(14)
C26 C25 C24 120.26(14)
C25 C26 C21 123.21(14)
C25 C26 Br4 116.61(11)
C21 C26 Br4 120.13(11)

loop_
_geom_bond_atom_site_label_1
_geom_bond_atom_site_label_2
_geom_bond_distance
Br1 C12 1.8974(15)
Br2 C16 1.9039(15)
Br3 C22 1.8989(15)
Br4 C26 1.8978(15)
N1 N2 1.137(2)
N1 C1 1.319(2)
C1 C21 1.479(2)
C1 C11 1.480(2)
C2 C14 1.507(2)
C3 C24 1.507(2)
C11 C16 1.407(2)
C11 C12 1.410(2)
C12 C13 1.392(2)
C13 C14 1.396(2)
C14 C15 1.398(2)
C15 C16 1.391(2)
C21 C26 1.403(2)
C21 C22 1.410(2)
C22 C23 1.390(2)
C23 C24 1.404(2)
C24 C25 1.399(2)
C25 C26 1.391(2)

loop_
_geom_torsion_atom_site_label_1
_geom_torsion_atom_site_label_2
_geom_torsion_atom_site_label_3
_geom_torsion_atom_site_label_4
_geom_torsion
N2 N1 C1 C21 -23(52)
N2 N1 C1 C11 156(100)
N1 C1 C11 C16 131.82(17)
C21 C1 C11 C16 -48.9(2)
N1 C1 C11 C12 -50.2(2)
C21 C1 C11 C12 129.09(17)
C16 C11 C12 C13 0.0(2)
C1 C11 C12 C13 -178.07(15)
C16 C11 C12 Br1 177.44(12)
C1 C11 C12 Br1 -0.6(2)
C11 C12 C13 C14 1.8(3)
Br1 C12 C13 C14 -175.75(13)
C12 C13 C14 C15 -1.8(3)
C12 C13 C14 C2 177.23(16)
C13 C14 C15 C16 0.2(3)
C2 C14 C15 C16 -178.88(17)
C14 C15 C16 C11 1.7(3)
C14 C15 C16 Br2 -176.90(13)
C12 C11 C16 C15 -1.7(2)
C1 C11 C16 C15 176.37(15)
C12 C11 C16 Br2 176.80(12)
C1 C11 C16 Br2 -5.1(2)
N1 C1 C21 C26 -52.4(2)
C11 C1 C21 C26 128.28(17)
N1 C1 C21 C22 129.49(16)
C11 C1 C21 C22 -49.8(2)
C26 C21 C22 C23 -2.2(2)
C1 C21 C22 C23 176.00(14)
C26 C21 C22 Br3 175.86(11)
C1 C21 C22 Br3 -5.89(19)
C21 C22 C23 C24 1.4(2)
Br3 C22 C23 C24 -176.78(12)
C22 C23 C24 C25 1.2(2)
C22 C23 C24 C3 -178.37(15)
C23 C24 C25 C26 -2.8(2)
C3 C24 C25 C26 176.81(15)
C24 C25 C26 C21 1.9(2)
C24 C25 C26 Br4 -175.55(12)
C22 C21 C26 C25 0.6(2)
C1 C21 C26 C25 -177.59(14)
C22 C21 C26 Br4 177.96(11)
C1 C21 C26 Br4 -0.3(2)
